data_1506645
loop_
_publ_author_name
'Wipf, Peter'
'Pierce, Joshua G.'

_publ_section_title
;
 Synthesis of homoallylic amines by hydrozirconation-imine addition of
 allenes.
;
_journal_issue 16
_journal_name_full 'Organic letters'
_journal_page_first 3537
_journal_page_last 3540
_journal_paper_doi 10.1021/ol051266j
_journal_volume 7
_journal_year 2005
_chemical_formula_sum 'C30 H28 N O3 P'
_chemical_formula_weight 481.50
_chemical_name_systematic
; 
 ? 
;
_space_group_IT_number 14
_symmetry_cell_setting monoclinic
_symmetry_space_group_name_Hall '-P 2ybc'
_symmetry_space_group_name_H-M 'P 1 21/c 1'
_atom_sites_solution_hydrogens geom
_atom_sites_solution_primary direct
_atom_sites_solution_secondary difmap
_audit_creation_method SHELXL-97
_cell_angle_alpha 90.00
_cell_angle_beta 99.629(4)
_cell_angle_gamma 90.00
_cell_formula_units_Z 4
_cell_length_a 10.4622(16)
_cell_length_b 24.020(4)
_cell_length_c 10.5456(17)
_cell_measurement_reflns_used 1196
_cell_measurement_temperature 295(2)
_cell_measurement_theta_max 32.29
_cell_measurement_theta_min 2.60
_cell_volume 2612.8(7)
_computing_cell_refinement 'Bruker SMART'
_computing_data_collection 'Bruker SMART'
_computing_data_reduction 'Bruker SAINT'
_computing_molecular_graphics 'Bruker SHELXTL'
_computing_publication_material 'Bruker SHELXTL'
_computing_structure_refinement 'SHELXL-97 (Sheldrick, 1997)'
_computing_structure_solution 'SHELXS-97 (Sheldrick, 1990)'
_diffrn_ambient_temperature 295(2)
_diffrn_measured_fraction_theta_full 1.000
_diffrn_measured_fraction_theta_max 1.000
_diffrn_measurement_device_type 'CCD area detector'
_diffrn_measurement_method 'phi and omega scans'
_diffrn_radiation_monochromator graphite
_diffrn_radiation_source 'fine-focus sealed tube'
_diffrn_radiation_type MoK\a
_diffrn_radiation_wavelength 0.71073
_diffrn_reflns_av_R_equivalents 0.3255
_diffrn_reflns_av_sigmaI/netI 0.2428
_diffrn_reflns_limit_h_max 11
_diffrn_reflns_limit_h_min -11
_diffrn_reflns_limit_k_max 25
_diffrn_reflns_limit_k_min -25
_diffrn_reflns_limit_l_max 11
_diffrn_reflns_limit_l_min -11
_diffrn_reflns_number 16213
_diffrn_reflns_theta_full 22.50
_diffrn_reflns_theta_max 22.50
_diffrn_reflns_theta_min 1.70
_exptl_absorpt_coefficient_mu 0.136
_exptl_absorpt_correction_T_max 0.9959
_exptl_absorpt_correction_T_min 0.9513
_exptl_absorpt_correction_type none
_exptl_crystal_colour colorless
_exptl_crystal_density_diffrn 1.224
_exptl_crystal_density_meas 0
_exptl_crystal_density_method 'not measured'
_exptl_crystal_description needle
_exptl_crystal_F_000 1016
_exptl_crystal_size_max 0.37
_exptl_crystal_size_mid 0.03
_exptl_crystal_size_min 0.03
_refine_diff_density_max 0.537
_refine_diff_density_min -0.545
_refine_diff_density_rms 0.108
_refine_ls_extinction_method none
_refine_ls_goodness_of_fit_ref 1.156
_refine_ls_hydrogen_treatment mixed
_refine_ls_matrix_type full
_refine_ls_number_parameters 161
_refine_ls_number_reflns 3414
_refine_ls_number_restraints 0
_refine_ls_restrained_S_all 1.156
_refine_ls_R_factor_all 0.2941
_refine_ls_R_factor_gt 0.2114
_refine_ls_shift/su_max 0.001
_refine_ls_shift/su_mean 0.000
_refine_ls_structure_factor_coef Fsqd
_refine_ls_weighting_details 'calc w=1/[\s^2^(Fo^2^)+(0.0486P)^2^+48.7749P] where P=(Fo^2^+2Fc^2^)/3'
_refine_ls_weighting_scheme calc
_refine_ls_wR_factor_gt 0.3576
_refine_ls_wR_factor_ref 0.3990
_reflns_number_gt 1762
_reflns_number_total 3414
_reflns_threshold_expression >2sigma(I)
_cod_data_source_file ol051266jsi20050530_111835.cif
_cod_data_source_block jp1011s
_cod_depositor_comments
;
The following automatic conversions were performed:

'_symmetry_cell_setting' value 'Monoclinic' changed to 'monoclinic'
according to /home/saulius/struct/CIF-dictionaries/cif_core.dic
dictionary named 'cif_core.dic' version 2.4.1 from 2010-06-29.

Automatic conversion script
Id: cif_fix_values 1715 2011-07-08 13:25:40Z adriana 
;
_cod_original_sg_symbol_H-M P2(1)/c
_cod_database_code 1506645

loop_
_symmetry_equiv_pos_as_xyz
'x, y, z'
'-x, y+1/2, -z+1/2'
'-x, -y, -z'
'x, -y-1/2, z-1/2'

loop_
_atom_site_label
_atom_site_type_symbol
_atom_site_fract_x
_atom_site_fract_y
_atom_site_fract_z
_atom_site_U_iso_or_equiv
_atom_site_adp_type
_atom_site_occupancy
_atom_site_symmetry_multiplicity
_atom_site_calc_flag
_atom_site_refinement_flags
P P 0.4252(4) 0.24439(15) 0.0002(3) 0.0148(9) Uani 1 1 d .
N N 0.5334(10) 0.2294(4) 0.1261(10) 0.013(3) Uiso 1 1 d .
H0A H 0.5066 0.2167 0.1933 0.016 Uiso 1 1 calc R
O1 O 0.4832(10) 0.2431(5) -0.1173(9) 0.041(3) Uani 1 1 d .
C1 C 0.3486(16) 0.3496(7) -0.0765(16) 0.037(5) Uiso 1 1 d .
H1B H 0.3813 0.3397 -0.1501 0.044 Uiso 1 1 calc R
O2 O 0.9718(13) 0.4709(5) 0.1589(15) 0.067(5) Uani 1 1 d .
C2 C 0.295(2) 0.4030(10) -0.065(2) 0.079(7) Uiso 1 1 d .
H2A H 0.2884 0.4286 -0.1315 0.095 Uiso 1 1 calc R
C3 C 0.256(2) 0.4154(11) 0.043(2) 0.076(7) Uiso 1 1 d .
H3A H 0.2259 0.4514 0.0525 0.092 Uiso 1 1 calc R
O3 O 0.8385(17) 0.4885(6) 0.2962(19) 0.103(7) Uani 1 1 d .
C4 C 0.255(2) 0.3789(9) 0.143(2) 0.065(6) Uiso 1 1 d .
H4A H 0.2230 0.3895 0.2162 0.078 Uiso 1 1 calc R
C5 C 0.3044(19) 0.3260(9) 0.132(2) 0.058(6) Uiso 1 1 d .
H5A H 0.3058 0.2999 0.1975 0.070 Uiso 1 1 calc R
C6 C 0.3510(14) 0.3133(6) 0.0211(14) 0.023(4) Uiso 1 1 d .
C7 C 0.1726(16) 0.2035(8) -0.0513(16) 0.040(5) Uiso 1 1 d .
H7A H 0.1488 0.2386 -0.0844 0.048 Uiso 1 1 calc R
C8 C 0.0804(19) 0.1660(8) -0.0586(17) 0.046(5) Uiso 1 1 d .
H8A H -0.0044 0.1749 -0.0949 0.055 Uiso 1 1 calc R
C9 C 0.111(2) 0.1136(9) -0.0120(18) 0.057(6) Uiso 1 1 d .
H9A H 0.0463 0.0866 -0.0195 0.068 Uiso 1 1 calc R
C10 C 0.229(2) 0.1008(9) 0.0432(19) 0.060(6) Uiso 1 1 d .
H10A H 0.2469 0.0657 0.0790 0.072 Uiso 1 1 calc R
C11 C 0.3290(18) 0.1400(7) 0.0480(16) 0.041(5) Uiso 1 1 d .
H11A H 0.4140 0.1304 0.0818 0.050 Uiso 1 1 calc R
C12 C 0.2977(16) 0.1961(7) -0.0006(15) 0.030(4) Uiso 1 1 d .
C13 C 0.6738(16) 0.2363(7) 0.1314(16) 0.038(5) Uiso 1 1 d .
H13A H 0.6914 0.2244 0.0471 0.045 Uiso 1 1 calc R
C14 C 0.7427(15) 0.1935(6) 0.2284(15) 0.026(4) Uiso 1 1 d .
H14A H 0.7249 0.2048 0.3130 0.031 Uiso 1 1 calc R
C15 C 0.886(3) 0.1946(14) 0.237(3) 0.122(11) Uiso 1 1 d .
H15 H 0.9024 0.2285 0.2006 0.146 Uiso 1 1 calc R
C16 C 0.984(2) 0.1751(10) 0.265(2) 0.072(7) Uiso 1 1 d .
H16A H 0.9912 0.1402 0.3046 0.087 Uiso 1 1 calc R
H16B H 1.0573 0.1937 0.2498 0.087 Uiso 1 1 calc R
C17 C 0.693(2) 0.1060(9) 0.100(2) 0.061(6) Uiso 1 1 d .
H17A H 0.7255 0.1229 0.0325 0.073 Uiso 1 1 calc R
C18 C 0.648(2) 0.0516(10) 0.083(2) 0.073(7) Uiso 1 1 d .
H18A H 0.6515 0.0328 0.0068 0.088 Uiso 1 1 calc R
C19 C 0.601(2) 0.0270(10) 0.178(2) 0.075(7) Uiso 1 1 d .
H19A H 0.5708 -0.0094 0.1681 0.090 Uiso 1 1 calc R
C20 C 0.597(2) 0.0558(9) 0.292(2) 0.064(6) Uiso 1 1 d .
H20A H 0.5628 0.0386 0.3577 0.076 Uiso 1 1 calc R
C21 C 0.6434(18) 0.1097(8) 0.3080(19) 0.052(6) Uiso 1 1 d .
H21A H 0.6427 0.1287 0.3848 0.063 Uiso 1 1 calc R
C22 C 0.6912(17) 0.1351(7) 0.2060(16) 0.037(5) Uiso 1 1 d .
C23 C 0.6667(17) 0.3306(7) 0.2227(16) 0.036(4) Uiso 1 1 d .
H23A H 0.5937 0.3200 0.2563 0.043 Uiso 1 1 calc R
C24 C 0.7190(17) 0.3835(8) 0.2462(17) 0.042(5) Uiso 1 1 d .
H24A H 0.6839 0.4076 0.3002 0.050 Uiso 1 1 calc R
C25 C 0.8235(16) 0.4009(7) 0.1896(15) 0.029(4) Uiso 1 1 d .
C26 C 0.8793(17) 0.3640(7) 0.1148(16) 0.037(5) Uiso 1 1 d .
H26A H 0.9510 0.3747 0.0791 0.045 Uiso 1 1 calc R
C27 C 0.8287(14) 0.3121(6) 0.0936(14) 0.025(4) Uiso 1 1 d .
H27A H 0.8647 0.2879 0.0405 0.029 Uiso 1 1 calc R
C28 C 0.7241(14) 0.2943(6) 0.1494(14) 0.022(4) Uiso 1 1 d .
C29 C 0.8750(19) 0.4569(9) 0.2263(19) 0.047(5) Uiso 1 1 d .
C30 C 1.030(2) 0.5233(10) 0.194(2) 0.078(7) Uiso 1 1 d .
H30A H 1.0965 0.5304 0.1434 0.117 Uiso 1 1 calc R
H30B H 1.0675 0.5228 0.2835 0.117 Uiso 1 1 calc R
H30C H 0.9654 0.5520 0.1787 0.117 Uiso 1 1 calc R

loop_
_atom_site_aniso_label
_atom_site_aniso_U_11
_atom_site_aniso_U_22
_atom_site_aniso_U_33
_atom_site_aniso_U_23
_atom_site_aniso_U_13
_atom_site_aniso_U_12
P 0.026(2) 0.011(2) 0.0074(16) 0.0019(19) 0.0034(14) 0.005(2)
O1 0.044(7) 0.057(8) 0.025(6) 0.009(6) 0.019(5) 0.009(7)
O2 0.065(10) 0.030(8) 0.115(13) -0.029(8) 0.042(9) -0.032(7)
O3 0.110(15) 0.042(10) 0.175(19) -0.032(12) 0.078(14) -0.027(10)

loop_
_atom_type_symbol
_atom_type_description
_atom_type_scat_dispersion_real
_atom_type_scat_dispersion_imag
_atom_type_scat_source
C C 0.0033 0.0016 'International Tables Vol C Tables 4.2.6.8 and 6.1.1.4'
H H 0.0000 0.0000 'International Tables Vol C Tables 4.2.6.8 and 6.1.1.4'
N N 0.0061 0.0033 'International Tables Vol C Tables 4.2.6.8 and 6.1.1.4'
O O 0.0106 0.0060 'International Tables Vol C Tables 4.2.6.8 and 6.1.1.4'
P P 0.1023 0.0942 'International Tables Vol C Tables 4.2.6.8 and 6.1.1.4'

loop_
_geom_angle_atom_site_label_1
_geom_angle_atom_site_label_2
_geom_angle_atom_site_label_3
_geom_angle
O1 P N 110.7(6)
O1 P C12 113.6(7)
N P C12 106.2(7)
O1 P C6 111.0(7)
N P C6 110.3(6)
C12 P C6 104.8(7)
C13 N P 123.9(10)
C6 C1 C2 118.5(18)
C29 O2 C30 113.8(16)
C3 C2 C1 118(2)
C2 C3 C4 124(3)
C3 C4 C5 118(2)
C6 C5 C4 118(2)
C1 C6 C5 123.0(17)
C1 C6 P 116.2(12)
C5 C6 P 120.8(14)
C8 C7 C12 126.2(19)
C7 C8 C9 119(2)
C10 C9 C8 121(2)
C9 C10 C11 120(2)
C10 C11 C12 119.1(17)
C7 C12 C11 114.2(16)
C7 C12 P 126.9(14)
C11 C12 P 118.7(13)
N C13 C28 116.1(13)
N C13 C14 107.7(13)
C28 C13 C14 115.0(13)
C15 C14 C22 110.8(18)
C15 C14 C13 112.6(18)
C22 C14 C13 113.7(13)
C16 C15 C14 151(3)
C22 C17 C18 123(2)
C19 C18 C17 119(2)
C18 C19 C20 120(2)
C21 C20 C19 121(2)
C20 C21 C22 118.4(19)
C17 C22 C21 118.6(18)
C17 C22 C14 124.7(17)
C21 C22 C14 116.7(16)
C28 C23 C24 119.1(17)
C23 C24 C25 120.7(17)
C26 C25 C24 119.4(16)
C26 C25 C29 124.4(16)
C24 C25 C29 115.9(16)
C27 C26 C25 119.5(16)
C26 C27 C28 121.7(15)
C23 C28 C27 119.4(15)
C23 C28 C13 119.3(14)
C27 C28 C13 121.3(14)
O3 C29 O2 121.2(19)
O3 C29 C25 128.0(19)
O2 C29 C25 110.8(16)

loop_
_geom_bond_atom_site_label_1
_geom_bond_atom_site_label_2
_geom_bond_distance
P O1 1.468(10)
P N 1.635(11)
P C12 1.767(16)
P C6 1.858(15)
N C13 1.470(19)
C1 C6 1.35(2)
C1 C2 1.41(3)
O2 C29 1.37(2)
O2 C30 1.42(2)
C2 C3 1.30(3)
C3 C4 1.37(3)
O3 C29 1.16(2)
C4 C5 1.38(3)
C5 C6 1.37(2)
C7 C8 1.31(2)
C7 C12 1.34(2)
C8 C9 1.37(2)
C9 C10 1.32(3)
C10 C11 1.40(2)
C11 C12 1.46(2)
C13 C28 1.49(2)
C13 C14 1.54(2)
C14 C15 1.48(3)
C14 C22 1.51(2)
C15 C16 1.12(3)
C17 C22 1.32(2)
C17 C18 1.39(3)
C18 C19 1.32(3)
C19 C20 1.40(3)
C20 C21 1.38(3)
C21 C22 1.40(2)
C23 C28 1.37(2)
C23 C24 1.39(2)
C24 C25 1.39(2)
C25 C26 1.38(2)
C25 C29 1.48(2)
C26 C27 1.36(2)
C27 C28 1.39(2)
